data_1552752
loop_
_publ_author_name
'Hennessey, Se\'an'
'Farras Costa, Pau'
'Benet-Buchholz, Jordi'
'Llobet, Antoni'

_publ_section_title
;
 A Bpp-based Dinuclear Ruthenium Photocatalyst for Visible Light-Driven
 Oxidation Reactions
;
_journal_name_full 'Catalysis Science &amp; Technology'
_journal_paper_doi 10.1039/C9CY01796H
_journal_year 2019
_chemical_formula_sum 'C50 H39 F18 N12 P3 Ru2'
_chemical_formula_weight 1444.98
_space_group_crystal_system triclinic
_space_group_IT_number 2
_space_group_name_Hall '-P 1'
_space_group_name_H-M_alt 'P -1'
_atom_sites_solution_hydrogens mixed
_audit_creation_method SHELXL-2018/3
_audit_update_record
;
2019-09-02 deposited with the CCDC.	2019-11-05 downloaded from the CCDC.
;
_cell_angle_alpha 90.103(3)
_cell_angle_beta 94.853(2)
_cell_angle_gamma 105.573(2)
_cell_formula_units_Z 2
_cell_length_a 10.6161(10)
_cell_length_b 15.1085(13)
_cell_length_c 16.9110(14)
_cell_measurement_reflns_used 2499
_cell_measurement_temperature 100(2)
_cell_measurement_theta_max 32.10
_cell_measurement_theta_min 2.76
_cell_volume 2602.6(4)
_computing_cell_refinement 'Bruker APEX2 v2014.9-0'
_computing_data_collection 'Bruker APEX2 v2014.9-0'
_computing_data_reduction 'Bruker APEX2 v2014.9-0'
_computing_molecular_graphics 'shelXle (H\"ubschle, Sheldrick and Dittirch, 2011)'
_computing_publication_material 'SHELXL-2018/3 (Sheldrick, 2018)'
_computing_structure_refinement 'SHELXL-2018/3 (Sheldrick, 2018)'
_computing_structure_solution Sir2014
_diffrn_ambient_temperature 100(2)
_diffrn_detector_area_resol_mean 512
_diffrn_detector_type '4K CCD area detector APEX II'
_diffrn_measured_fraction_theta_full 0.998
_diffrn_measured_fraction_theta_max 0.978
_diffrn_measurement_device_type 'Kappa 4-axis goniometer bruker-nonius'
_diffrn_measurement_method
;
 Fullsphere data collection, phi and omega scans
;
_diffrn_measurement_specimen_support 'magnetic support whith 10 micron nylon fiber cryoloop'
_diffrn_radiation_monochromator 'Multilayer Montel 200 mirrors'
_diffrn_radiation_type MoK\a
_diffrn_radiation_wavelength 0.71073
_diffrn_reflns_av_R_equivalents 0.0504
_diffrn_reflns_av_unetI/netI 0.0587
_diffrn_reflns_Laue_measured_fraction_full 0.998
_diffrn_reflns_Laue_measured_fraction_max 0.978
_diffrn_reflns_limit_h_max 16
_diffrn_reflns_limit_h_min -16
_diffrn_reflns_limit_k_max 23
_diffrn_reflns_limit_k_min -23
_diffrn_reflns_limit_l_max 26
_diffrn_reflns_limit_l_min -26
_diffrn_reflns_number 65576
_diffrn_reflns_point_group_measured_fraction_full 0.998
_diffrn_reflns_point_group_measured_fraction_max 0.978
_diffrn_reflns_theta_full 25.242
_diffrn_reflns_theta_max 33.885
_diffrn_reflns_theta_min 1.209
_diffrn_source 'rotating anode X-ray tube'
_diffrn_source_current 70
_diffrn_source_power 50
_diffrn_source_size '3 mm x 0.3 mm fine focus'
_diffrn_source_type 'Bruker-Nonius FR 591'
_exptl_absorpt_coefficient_mu 0.789
_exptl_absorpt_correction_T_max 0.7467
_exptl_absorpt_correction_T_min 0.6016
_exptl_absorpt_correction_type multi-scan
_exptl_absorpt_process_details SADABS-2008/1
_exptl_crystal_colour black
_exptl_crystal_density_diffrn 1.844
_exptl_crystal_description plate
_exptl_crystal_F_000 1436
_exptl_crystal_size_max 0.5
_exptl_crystal_size_mid 0.2
_exptl_crystal_size_min 0.05
_refine_diff_density_max 1.748
_refine_diff_density_min -0.965
_refine_diff_density_rms 0.118
_refine_ls_extinction_method none
_refine_ls_goodness_of_fit_ref 1.020
_refine_ls_hydrogen_treatment constr
_refine_ls_matrix_type full
_refine_ls_number_parameters 893
_refine_ls_number_reflns 20607
_refine_ls_number_restraints 843
_refine_ls_restrained_S_all 1.152
_refine_ls_R_factor_all 0.0584
_refine_ls_R_factor_gt 0.0392
_refine_ls_shift/su_max 0.001
_refine_ls_shift/su_mean 0.000
_refine_ls_structure_factor_coef Fsqd
_refine_ls_weighting_details 'w=1/[\s^2^(Fo^2^)+(0.0413P)^2^+0.8142P] where P=(Fo^2^+2Fc^2^)/3'
_refine_ls_weighting_scheme calc
_refine_ls_wR_factor_gt 0.0863
_refine_ls_wR_factor_ref 0.0953
_reflns_Friedel_coverage 0.000
_reflns_number_gt 15774
_reflns_number_total 20607
_reflns_threshold_expression 'I > 2\s(I)'
_cod_data_source_file c9cy01796h2.cif
_cod_data_source_block PF24M_0m
_cod_depositor_comments
;
The following automatic conversions were performed:

data name '_diffrn_measurement_specimen_suppport' was replaced with
'_diffrn_measurement_specimen_support' as specified in the
replacement file
'/home/data/users/saulius/crontab/automatic-downloads/rss-feeds/RSC/lib/lists/replacement-tags.lst'.

Automatic conversion script
Id: cif_correct_tags 6909 2019-04-08 15:41:33Z antanas 
;
_cod_database_code 1552752
_shelx_shelxl_version_number 2018/3
_shelx_space_group_comment
;
The symmetry employed for this shelxl refinement is uniquely defined
by the following loop, which should always be used as a source of
symmetry information in preference to the above space-group names.
They are only intended as comments.
;

loop_
_space_group_symop_operation_xyz
'x, y, z'
'-x, -y, -z'

loop_
_atom_site_label
_atom_site_type_symbol
_atom_site_fract_x
_atom_site_fract_y
_atom_site_fract_z
_atom_site_U_iso_or_equiv
_atom_site_adp_type
_atom_site_occupancy
_atom_site_site_symmetry_order
_atom_site_calc_flag
_atom_site_refinement_flags_posn
_atom_site_refinement_flags_adp
_atom_site_refinement_flags_occupancy
_atom_site_disorder_assembly
_atom_site_disorder_group
C1 C 0.1560(2) 0.58026(14) 0.36823(12) 0.0183(4) Uani 1 1 d . . . . .
H1 H 0.228125 0.633237 0.377907 0.022 Uiso 1 1 calc R U . . .
C2 C 0.0485(2) 0.57028(16) 0.41136(13) 0.0240(5) Uani 1 1 d . . . . .
H2 H 0.046368 0.615563 0.449899 0.029 Uiso 1 1 calc R U . . .
C3 C -0.0559(2) 0.49314(17) 0.39725(14) 0.0261(5) Uani 1 1 d . . . . .
H3 H -0.131243 0.485055 0.425846 0.031 Uiso 1 1 calc R U . . .
C4 C -0.0504(2) 0.42753(16) 0.34134(14) 0.0233(4) Uani 1 1 d . . . . .
H4 H -0.121367 0.373833 0.331737 0.028 Uiso 1 1 calc R U . . .
C5 C 0.0600(2) 0.44116(14) 0.29942(12) 0.0166(4) Uani 1 1 d . . . . .
C6 C 0.0774(2) 0.37737(14) 0.23809(12) 0.0162(4) Uani 1 1 d . . . . .
C7 C -0.0166(2) 0.29673(15) 0.21381(14) 0.0218(4) Uani 1 1 d . . . . .
H7 H -0.097931 0.279817 0.236965 0.026 Uiso 1 1 calc R U . . .
C8 C 0.0091(2) 0.24101(15) 0.15543(14) 0.0248(5) Uani 1 1 d . . . . .
H8 H -0.054893 0.186332 0.137070 0.030 Uiso 1 1 calc R U . . .
C9 C 0.1304(2) 0.26674(14) 0.12431(13) 0.0235(4) Uani 1 1 d . . . . .
H9 H 0.151416 0.229160 0.085119 0.028 Uiso 1 1 calc R U . . .
C10 C 0.2199(2) 0.34760(14) 0.15114(12) 0.0184(4) Uani 1 1 d . . . . .
H10 H 0.302594 0.364673 0.129606 0.022 Uiso 1 1 calc R U . . .
C11 C 0.1106(2) 0.58820(14) 0.13663(13) 0.0188(4) Uani 1 1 d . . . . .
H11 H 0.056479 0.572758 0.179240 0.023 Uiso 1 1 calc R U . . .
C12 C 0.0586(2) 0.61717(16) 0.06684(14) 0.0232(4) Uani 1 1 d . . . . .
H12 H -0.028693 0.622791 0.062298 0.028 Uiso 1 1 calc R U . . .
C13 C 0.1354(2) 0.63789(16) 0.00366(14) 0.0262(5) Uani 1 1 d . . . . .
H13 H 0.101842 0.658231 -0.044772 0.031 Uiso 1 1 calc R U . . .
C14 C 0.2620(2) 0.62847(15) 0.01226(13) 0.0216(4) Uani 1 1 d . . . . .
H14 H 0.315850 0.641254 -0.030660 0.026 Uiso 1 1 calc R U . . .
C15 C 0.3097(2) 0.60015(13) 0.08424(12) 0.0159(4) Uani 1 1 d . . . . .
C16 C 0.4396(2) 0.58393(13) 0.09802(12) 0.0149(3) Uani 1 1 d . . . . .
C17 C 0.5363(2) 0.60843(14) 0.04540(13) 0.0198(4) Uani 1 1 d . . . . .
H17 H 0.522265 0.640952 -0.001091 0.024 Uiso 1 1 calc R U . . .
C18 C 0.6527(2) 0.58506(15) 0.06132(13) 0.0208(4) Uani 1 1 d . . . . .
H18 H 0.720128 0.601981 0.026284 0.025 Uiso 1 1 calc R U . . .
C19 C 0.6702(2) 0.53651(15) 0.12917(13) 0.0195(4) Uani 1 1 d . . . . .
H19 H 0.747935 0.517231 0.139998 0.023 Uiso 1 1 calc R U . . .
C20 C 0.5720(2) 0.51667(13) 0.18087(12) 0.0167(4) Uani 1 1 d . . . . .
H20 H 0.585521 0.485369 0.228177 0.020 Uiso 1 1 calc R U . . .
C21 C 0.3779(2) 0.38960(13) 0.36519(12) 0.0161(4) Uani 1 1 d . . . . .
H21 H 0.297447 0.348693 0.344181 0.019 Uiso 1 1 calc R U . . .
C22 C 0.4551(2) 0.35888(14) 0.42327(13) 0.0192(4) Uani 1 1 d . . . . .
H22 H 0.427039 0.298277 0.442383 0.023 Uiso 1 1 calc R U . . .
C23 C 0.5731(2) 0.41736(14) 0.45292(13) 0.0193(4) Uani 1 1 d . . . . .
H23 H 0.629463 0.396375 0.490558 0.023 Uiso 1 1 calc R U . . .
C24 C 0.6089(2) 0.50746(14) 0.42727(12) 0.0171(4) Uani 1 1 d . . . . .
H24 H 0.688624 0.549269 0.448251 0.021 Uiso 1 1 calc R U . . .
C25 C 0.52568(19) 0.53521(13) 0.37024(11) 0.0136(3) Uani 1 1 d . . . . .
C26 C 0.54568(19) 0.62878(13) 0.34391(11) 0.0139(3) Uani 1 1 d . . . . .
C27 C 0.64905(19) 0.70759(13) 0.35749(12) 0.0151(3) Uani 1 1 d . . . . .
H27 H 0.731299 0.714031 0.387077 0.018 Uiso 1 1 calc R U . . .
C28 C 0.60331(19) 0.77513(13) 0.31731(11) 0.0137(3) Uani 1 1 d . . . . .
C29 C 0.66191(19) 0.87242(13) 0.30701(11) 0.0141(3) Uani 1 1 d . . . . .
C30 C 0.7938(2) 0.91714(14) 0.32492(13) 0.0183(4) Uani 1 1 d . . . . .
H30 H 0.851212 0.885650 0.350930 0.022 Uiso 1 1 calc R U . . .
C31 C 0.8407(2) 1.00769(14) 0.30463(13) 0.0208(4) Uani 1 1 d . . . . .
H31 H 0.930721 1.039184 0.316192 0.025 Uiso 1 1 calc R U . . .
C32 C 0.7541(2) 1.05231(14) 0.26695(13) 0.0203(4) Uani 1 1 d . . . . .
H32 H 0.784856 1.114063 0.250945 0.024 Uiso 1 1 calc R U . . .
C33 C 0.6231(2) 1.00550(13) 0.25318(12) 0.0173(4) Uani 1 1 d . . . . .
H33 H 0.563930 1.036564 0.228537 0.021 Uiso 1 1 calc R U . . .
C34 C 0.4356(2) 0.83238(13) 0.08715(12) 0.0176(4) Uani 1 1 d . . . . .
H34 H 0.485809 0.791016 0.103086 0.021 Uiso 1 1 calc R U . . .
C35 C 0.4274(2) 0.85572(15) 0.00776(13) 0.0239(5) Uani 1 1 d . . . . .
H35 H 0.472028 0.831599 -0.029721 0.029 Uiso 1 1 calc R U . . .
C36 C 0.3523(3) 0.91510(16) -0.01540(13) 0.0265(5) Uani 1 1 d . . . . .
H36 H 0.340908 0.929384 -0.069771 0.032 Uiso 1 1 calc R U . . .
C37 C 0.2941(2) 0.95345(15) 0.04100(13) 0.0231(4) Uani 1 1 d . . . . .
H37 H 0.244184 0.995270 0.026019 0.028 Uiso 1 1 calc R U . . .
C38 C 0.3100(2) 0.92990(13) 0.11952(12) 0.0165(4) Uani 1 1 d . . . . .
C39 C 0.2679(2) 0.97589(13) 0.18577(12) 0.0160(4) Uani 1 1 d . . . . .
C40 C 0.2032(2) 1.04466(14) 0.18045(14) 0.0212(4) Uani 1 1 d . . . . .
H40 H 0.175106 1.064291 0.130268 0.025 Uiso 1 1 calc R U . . .
C41 C 0.1806(2) 1.08389(15) 0.25027(14) 0.0233(5) Uani 1 1 d . . . . .
H41 H 0.139199 1.132405 0.247845 0.028 Uiso 1 1 calc R U . . .
C42 C 0.2179(2) 1.05312(14) 0.32384(14) 0.0216(4) Uani 1 1 d . . . . .
H42 H 0.201223 1.079571 0.371544 0.026 Uiso 1 1 calc R U . . .
C43 C 0.2798(2) 0.98299(13) 0.32604(12) 0.0166(4) Uani 1 1 d . . . . .
C44 C 0.3197(2) 0.93783(13) 0.39751(12) 0.0162(4) Uani 1 1 d . . . . .
C45 C 0.3047(2) 0.96377(16) 0.47409(13) 0.0229(4) Uani 1 1 d . . . . .
H45 H 0.267988 1.013435 0.482835 0.027 Uiso 1 1 calc R U . . .
C46 C 0.3434(2) 0.91683(18) 0.53762(14) 0.0275(5) Uani 1 1 d . . . . .
H46 H 0.333178 0.933672 0.590358 0.033 Uiso 1 1 calc R U . . .
C47 C 0.3975(2) 0.84486(16) 0.52354(13) 0.0230(4) Uani 1 1 d . . . . .
H47 H 0.425511 0.812101 0.566396 0.028 Uiso 1 1 calc R U . . .
C48 C 0.4098(2) 0.82164(14) 0.44574(12) 0.0187(4) Uani 1 1 d . . . . .
H48 H 0.446568 0.772225 0.436197 0.022 Uiso 1 1 d R U . . .
C49 C 0.0797(2) 0.74039(14) 0.25742(12) 0.0188(4) Uani 1 1 d . . . . .
C50 C -0.0621(2) 0.70401(17) 0.25912(15) 0.0252(5) Uani 1 1 d . . . . .
H50A H -0.080875 0.648123 0.290334 0.038 Uiso 1 1 calc R U . . .
H50B H -0.102910 0.689455 0.204806 0.038 Uiso 1 1 calc R U . . .
H50C H -0.097690 0.750031 0.283354 0.038 Uiso 1 1 calc R U . . .
N1 N 0.16261(17) 0.51761(11) 0.31288(10) 0.0144(3) Uani 1 1 d . . . . .
N2 N 0.19536(17) 0.40327(11) 0.20635(10) 0.0143(3) Uani 1 1 d . . . . .
N3 N 0.23475(17) 0.58087(11) 0.14693(10) 0.0140(3) Uani 1 1 d . . . . .
N4 N 0.45871(17) 0.53994(11) 0.16673(10) 0.0137(3) Uani 1 1 d . . . . .
N5 N 0.41330(16) 0.47574(11) 0.33744(10) 0.0130(3) Uani 1 1 d . . . . .
N6 N 0.44444(16) 0.64782(11) 0.29786(10) 0.0129(3) Uani 1 1 d . . . . .
N7 N 0.47941(16) 0.73873(11) 0.28251(10) 0.0138(3) Uani 1 1 d . . . . .
N8 N 0.57607(17) 0.91729(11) 0.27348(10) 0.0140(3) Uani 1 1 d . . . . .
N9 N 0.37548(17) 0.86589(11) 0.14226(10) 0.0148(3) Uani 1 1 d . . . . .
N10 N 0.30539(16) 0.94764(11) 0.25763(10) 0.0141(3) Uani 1 1 d . . . . .
N11 N 0.37191(17) 0.86614(11) 0.38332(10) 0.0146(3) Uani 1 1 d . . . . .
N12 N 0.19063(17) 0.76741(11) 0.25613(10) 0.0157(3) Uani 1 1 d . . . . .
Ru1 Ru 0.31547(2) 0.52839(2) 0.24495(2) 0.01117(4) Uani 1 1 d . . . . .
Ru2 Ru 0.38213(2) 0.84294(2) 0.26275(2) 0.01163(4) Uani 1 1 d . . . . .
F1A F 0.94548(16) 0.88086(11) 0.16102(10) 0.0381(4) Uani 1 1 d . . . . .
F2A F 0.92772(19) 0.90717(12) 0.02846(10) 0.0456(4) Uani 1 1 d . . . . .
F3A F 0.88596(15) 0.76147(10) 0.07244(9) 0.0303(3) Uani 1 1 d . . . . .
F4A F 0.73642(15) 0.78965(11) 0.14951(9) 0.0328(3) Uani 1 1 d . . . . .
F5A F 0.72023(17) 0.81613(12) 0.01770(9) 0.0378(4) Uani 1 1 d . . . . .
F6A F 0.7787(2) 0.93548(12) 0.10698(10) 0.0494(5) Uani 1 1 d . . . . .
P1A P 0.83318(7) 0.84962(4) 0.08967(4) 0.02500(13) Uani 1 1 d . . . . .
F1B F 0.07529(16) 0.22243(11) 0.37248(8) 0.0346(3) Uani 1 1 d D . . . .
F2B F 0.13332(14) 0.32726(10) 0.47503(10) 0.0326(3) Uani 1 1 d D . . . .
F3B F 0.03650(15) 0.21866(11) 0.55919(8) 0.0317(3) Uani 1 1 d D . . . .
F4B F -0.02210(15) 0.11390(10) 0.45731(9) 0.0334(3) Uani 1 1 d D . . . .
F5B F 0.19064(14) 0.19293(10) 0.48361(9) 0.0304(3) Uani 1 1 d D . . . .
F6B F -0.07928(14) 0.24828(10) 0.44787(10) 0.0329(3) Uani 1 1 d D . . . .
P1B P 0.05452(6) 0.21997(4) 0.46562(3) 0.02023(11) Uani 1 1 d D . . . .
F1C F 0.4653(15) 0.6863(10) 0.8641(7) 0.040(3) Uani 0.34 1 d D U P A 1
F4C F 0.5064(10) 0.8403(7) 0.8300(8) 0.037(2) Uani 0.34 1 d D U P A 1
F2C F 0.5628(7) 0.7352(5) 0.7525(6) 0.0507(19) Uani 0.34 1 d D U P A 1
F3C F 0.3535(7) 0.6486(5) 0.7439(4) 0.0434(17) Uani 0.34 1 d D U P A 1
F5C F 0.4072(8) 0.7976(5) 0.7118(5) 0.0443(19) Uani 0.34 1 d D U P A 1
F6C F 0.3049(11) 0.7486(7) 0.8302(8) 0.055(2) Uani 0.34 1 d D U P A 1
P1C P 0.4329(9) 0.7435(6) 0.7889(6) 0.0270(13) Uani 0.34 1 d D U P A 1
F1' F 0.4771(17) 0.7113(10) 0.8736(8) 0.034(3) Uani 0.33 1 d D U P B 2
F2' F 0.5168(8) 0.8263(5) 0.7862(4) 0.0381(16) Uani 0.33 1 d D U P B 2
F3' F 0.4860(7) 0.6776(4) 0.7426(5) 0.0311(14) Uani 0.33 1 d D U P B 2
F4' F 0.2923(7) 0.6380(5) 0.7965(4) 0.0270(14) Uani 0.33 1 d D U P B 2
F5' F 0.3294(10) 0.7517(5) 0.7096(6) 0.0317(17) Uani 0.33 1 d D U P B 2
F6' F 0.3269(14) 0.7842(11) 0.8422(11) 0.029(2) Uani 0.33 1 d D U P B 2
P1' P 0.4076(9) 0.7330(6) 0.7900(6) 0.0219(12) Uani 0.33 1 d D U P B 2
F1" F 0.4717(11) 0.6973(10) 0.8743(6) 0.0146(17) Uani 0.33 1 d D U P C 3
F2" F 0.5260(8) 0.7059(5) 0.7500(6) 0.0316(18) Uani 0.33 1 d D U P C 3
F3" F 0.3137(8) 0.6416(5) 0.7699(4) 0.0316(19) Uani 0.33 1 d D U P C 3
F4" F 0.3092(12) 0.7716(10) 0.8356(11) 0.022(2) Uani 0.33 1 d D U P C 3
F5" F 0.3571(10) 0.7767(6) 0.7150(6) 0.030(2) Uani 0.33 1 d D U P C 3
F6" F 0.5263(10) 0.8328(7) 0.8204(8) 0.0267(19) Uani 0.33 1 d D U P C 3
P1" P 0.4191(10) 0.7380(6) 0.7930(5) 0.0170(12) Uani 0.33 1 d D U P C 3

loop_
_atom_site_aniso_label
_atom_site_aniso_U_11
_atom_site_aniso_U_22
_atom_site_aniso_U_33
_atom_site_aniso_U_23
_atom_site_aniso_U_13
_atom_site_aniso_U_12
C1 0.0220(10) 0.0200(9) 0.0157(9) -0.0002(8) 0.0012(8) 0.0107(8)
C2 0.0313(12) 0.0286(11) 0.0192(10) 0.0034(9) 0.0088(9) 0.0180(10)
C3 0.0238(11) 0.0361(12) 0.0246(11) 0.0104(10) 0.0108(9) 0.0161(10)
C4 0.0175(10) 0.0264(10) 0.0265(11) 0.0082(9) 0.0054(9) 0.0058(8)
C5 0.0152(9) 0.0187(9) 0.0168(9) 0.0033(7) 0.0007(8) 0.0064(7)
C6 0.0141(9) 0.0166(8) 0.0171(9) 0.0030(7) -0.0027(7) 0.0038(7)
C7 0.0182(10) 0.0192(9) 0.0253(11) 0.0040(8) -0.0034(9) 0.0021(8)
C8 0.0311(12) 0.0135(8) 0.0249(11) 0.0001(8) -0.0101(10) 0.0013(8)
C9 0.0374(13) 0.0144(9) 0.0184(10) -0.0019(8) -0.0036(9) 0.0083(9)
C10 0.0261(11) 0.0143(8) 0.0151(9) -0.0006(7) 0.0010(8) 0.0064(8)
C11 0.0184(10) 0.0190(9) 0.0211(10) -0.0006(8) 0.0000(8) 0.0092(8)
C12 0.0224(11) 0.0253(10) 0.0238(11) -0.0004(9) -0.0048(9) 0.0120(9)
C13 0.0330(13) 0.0261(11) 0.0209(10) 0.0044(9) -0.0043(10) 0.0124(10)
C14 0.0266(11) 0.0223(10) 0.0161(9) 0.0034(8) 0.0001(9) 0.0076(8)
C15 0.0201(9) 0.0133(8) 0.0138(8) 0.0003(7) -0.0006(7) 0.0042(7)
C16 0.0173(9) 0.0122(7) 0.0146(8) -0.0006(7) 0.0007(7) 0.0032(7)
C17 0.0234(10) 0.0189(9) 0.0151(9) 0.0016(8) 0.0027(8) 0.0019(8)
C18 0.0201(10) 0.0218(9) 0.0188(10) -0.0007(8) 0.0055(8) 0.0017(8)
C19 0.0156(9) 0.0213(9) 0.0216(10) -0.0020(8) 0.0018(8) 0.0049(8)
C20 0.0188(9) 0.0161(8) 0.0162(9) 0.0003(7) 0.0015(8) 0.0065(7)
C21 0.0195(9) 0.0127(8) 0.0170(9) 0.0027(7) 0.0039(8) 0.0052(7)
C22 0.0245(10) 0.0166(8) 0.0186(9) 0.0044(8) 0.0017(8) 0.0090(8)
C23 0.0238(10) 0.0202(9) 0.0173(9) 0.0046(8) 0.0006(8) 0.0120(8)
C24 0.0176(9) 0.0181(8) 0.0165(9) 0.0003(7) -0.0020(8) 0.0075(7)
C25 0.0140(8) 0.0149(8) 0.0135(8) 0.0010(7) 0.0019(7) 0.0063(7)
C26 0.0165(9) 0.0135(8) 0.0131(8) -0.0001(7) 0.0003(7) 0.0068(7)
C27 0.0133(8) 0.0162(8) 0.0155(8) -0.0001(7) -0.0023(7) 0.0046(7)
C28 0.0135(8) 0.0135(8) 0.0139(8) -0.0010(7) 0.0009(7) 0.0035(6)
C29 0.0165(9) 0.0129(8) 0.0122(8) -0.0011(7) 0.0008(7) 0.0028(7)
C30 0.0177(9) 0.0169(8) 0.0198(9) -0.0019(8) -0.0002(8) 0.0041(7)
C31 0.0186(10) 0.0186(9) 0.0217(10) -0.0035(8) 0.0032(8) -0.0012(7)
C32 0.0241(10) 0.0137(8) 0.0217(10) 0.0000(8) 0.0059(9) 0.0013(7)
C33 0.0232(10) 0.0122(8) 0.0171(9) 0.0000(7) 0.0041(8) 0.0054(7)
C34 0.0232(10) 0.0149(8) 0.0153(9) -0.0014(7) 0.0015(8) 0.0061(7)
C35 0.0343(12) 0.0222(10) 0.0166(9) -0.0014(8) 0.0037(9) 0.0096(9)
C36 0.0398(14) 0.0259(11) 0.0154(9) 0.0056(9) 0.0032(10) 0.0115(10)
C37 0.0315(12) 0.0206(9) 0.0199(10) 0.0046(8) -0.0007(9) 0.0126(9)
C38 0.0185(9) 0.0153(8) 0.0165(9) 0.0001(7) -0.0003(8) 0.0065(7)
C39 0.0164(9) 0.0127(8) 0.0193(9) 0.0016(7) 0.0019(8) 0.0044(7)
C40 0.0219(10) 0.0188(9) 0.0256(11) 0.0050(8) 0.0017(9) 0.0102(8)
C41 0.0250(11) 0.0183(9) 0.0311(12) 0.0037(9) 0.0055(10) 0.0127(8)
C42 0.0220(10) 0.0186(9) 0.0271(11) -0.0033(8) 0.0053(9) 0.0093(8)
C43 0.0173(9) 0.0149(8) 0.0185(9) -0.0014(7) 0.0040(8) 0.0052(7)
C44 0.0160(9) 0.0154(8) 0.0170(9) -0.0033(7) 0.0017(8) 0.0040(7)
C45 0.0238(11) 0.0267(10) 0.0197(10) -0.0056(9) 0.0046(9) 0.0087(9)
C46 0.0318(13) 0.0358(13) 0.0168(10) -0.0037(9) 0.0052(10) 0.0115(10)
C47 0.0242(11) 0.0322(11) 0.0138(9) 0.0019(9) 0.0026(8) 0.0090(9)
C48 0.0211(10) 0.0204(9) 0.0151(9) 0.0008(8) 0.0027(8) 0.0061(8)
C49 0.0228(10) 0.0186(9) 0.0163(9) 0.0024(8) 0.0003(8) 0.0083(8)
C50 0.0187(10) 0.0294(11) 0.0265(11) 0.0014(10) 0.0021(9) 0.0048(9)
N1 0.0159(8) 0.0160(7) 0.0129(7) 0.0025(6) 0.0012(6) 0.0070(6)
N2 0.0175(8) 0.0130(7) 0.0128(7) 0.0012(6) 0.0004(6) 0.0053(6)
N3 0.0172(8) 0.0109(6) 0.0146(7) -0.0004(6) 0.0000(6) 0.0056(6)
N4 0.0171(8) 0.0099(6) 0.0136(7) -0.0011(6) 0.0005(6) 0.0030(6)
N5 0.0154(7) 0.0116(6) 0.0134(7) 0.0007(6) 0.0021(6) 0.0055(6)
N6 0.0157(8) 0.0108(6) 0.0125(7) -0.0004(6) -0.0002(6) 0.0043(6)
N7 0.0161(8) 0.0113(6) 0.0144(7) 0.0006(6) 0.0021(6) 0.0044(6)
N8 0.0171(8) 0.0123(7) 0.0128(7) -0.0012(6) 0.0027(6) 0.0042(6)
N9 0.0187(8) 0.0120(7) 0.0143(7) 0.0008(6) 0.0007(6) 0.0055(6)
N10 0.0154(8) 0.0119(7) 0.0150(7) -0.0011(6) 0.0015(6) 0.0040(6)
N11 0.0153(8) 0.0146(7) 0.0137(7) -0.0007(6) 0.0014(6) 0.0038(6)
N12 0.0194(8) 0.0133(7) 0.0156(8) 0.0006(6) 0.0013(7) 0.0066(6)
Ru1 0.01303(7) 0.00985(6) 0.01116(7) 0.00026(5) 0.00082(5) 0.00407(5)
Ru2 0.01416(7) 0.00975(6) 0.01161(7) 0.00001(5) 0.00094(6) 0.00436(5)
F1A 0.0414(9) 0.0307(8) 0.0358(9) -0.0012(7) -0.0077(8) 0.0021(7)
F2A 0.0624(12) 0.0337(8) 0.0385(9) 0.0116(8) 0.0156(9) 0.0054(8)
F3A 0.0375(8) 0.0256(7) 0.0329(8) 0.0012(6) 0.0061(7) 0.0164(6)
F4A 0.0331(8) 0.0443(9) 0.0242(7) 0.0043(7) 0.0054(6) 0.0149(7)
F5A 0.0449(9) 0.0540(10) 0.0211(7) -0.0039(7) -0.0048(7) 0.0271(8)
F6A 0.0895(15) 0.0419(9) 0.0326(9) 0.0003(8) 0.0025(10) 0.0459(10)
P1A 0.0361(3) 0.0222(3) 0.0202(3) 0.0011(2) 0.0022(3) 0.0140(2)
F1B 0.0470(9) 0.0387(8) 0.0186(7) -0.0002(6) 0.0027(7) 0.0123(7)
F2B 0.0275(7) 0.0225(7) 0.0446(9) -0.0082(7) 0.0042(7) 0.0009(6)
F3B 0.0342(8) 0.0444(9) 0.0196(7) -0.0043(6) 0.0030(6) 0.0158(7)
F4B 0.0363(8) 0.0221(7) 0.0367(8) -0.0024(6) -0.0019(7) 0.0008(6)
F5B 0.0266(7) 0.0387(8) 0.0296(7) -0.0093(7) -0.0015(6) 0.0160(6)
F6B 0.0232(7) 0.0343(8) 0.0405(9) 0.0021(7) -0.0047(7) 0.0090(6)
P1B 0.0208(3) 0.0204(2) 0.0183(3) -0.0041(2) -0.0013(2) 0.0044(2)
F1C 0.063(5) 0.019(4) 0.031(4) -0.003(3) -0.020(3) 0.007(3)
F4C 0.065(5) 0.019(2) 0.031(3) -0.004(2) 0.014(4) 0.017(3)
F2C 0.049(4) 0.040(4) 0.057(4) -0.026(3) 0.024(3) -0.003(3)
F3C 0.046(4) 0.029(2) 0.046(4) -0.002(3) -0.020(3) 0.003(3)
F5C 0.093(5) 0.021(3) 0.020(2) 0.005(2) 0.001(3) 0.019(3)
F6C 0.035(3) 0.073(6) 0.054(4) -0.015(4) -0.001(3) 0.013(4)
P1C 0.038(3) 0.0218(19) 0.023(2) 0.0008(15) -0.0008(19) 0.0122(18)
F1' 0.039(5) 0.033(5) 0.031(4) -0.004(3) -0.015(3) 0.017(4)
F2' 0.030(3) 0.021(2) 0.060(4) 0.007(3) 0.001(3) 0.0029(19)
F3' 0.043(4) 0.028(3) 0.028(3) -0.004(3) 0.012(3) 0.016(3)
F4' 0.021(2) 0.021(2) 0.036(4) 0.011(3) -0.004(2) 0.0016(17)
F5' 0.045(4) 0.024(4) 0.021(3) 0.007(3) -0.005(2) 0.004(3)
F6' 0.024(4) 0.036(5) 0.028(3) -0.015(3) -0.009(3) 0.015(4)
P1' 0.025(2) 0.0189(19) 0.023(2) 0.0013(17) 0.0029(17) 0.0076(15)
F1" 0.021(3) 0.015(4) 0.009(3) 0.001(3) 0.001(2) 0.007(3)
F2" 0.043(5) 0.023(4) 0.031(3) -0.004(4) 0.017(4) 0.010(3)
F3" 0.038(4) 0.018(3) 0.035(5) -0.007(3) -0.017(3) 0.007(3)
F4" 0.011(3) 0.022(4) 0.032(4) -0.017(3) -0.008(3) 0.006(3)
F5" 0.054(5) 0.020(5) 0.016(3) 0.008(3) -0.001(3) 0.013(4)
F6" 0.022(3) 0.013(3) 0.046(5) 0.001(3) 0.017(3) 0.002(2)
P1" 0.032(3) 0.014(2) 0.0099(17) -0.0009(17) -0.001(2) 0.015(2)

loop_
_atom_type_symbol
_atom_type_description
_atom_type_scat_dispersion_real
_atom_type_scat_dispersion_imag
_atom_type_scat_source
C C 0.0033 0.0016 'International Tables Vol C Tables 4.2.6.8 and 6.1.1.4'
H H 0.0000 0.0000 'International Tables Vol C Tables 4.2.6.8 and 6.1.1.4'
N N 0.0061 0.0033 'International Tables Vol C Tables 4.2.6.8 and 6.1.1.4'
F F 0.0171 0.0103 'International Tables Vol C Tables 4.2.6.8 and 6.1.1.4'
P P 0.1023 0.0942 'International Tables Vol C Tables 4.2.6.8 and 6.1.1.4'
Ru Ru -1.2594 0.8363 'International Tables Vol C Tables 4.2.6.8 and 6.1.1.4'

loop_
_geom_angle_atom_site_label_1
_geom_angle_atom_site_label_2
_geom_angle_atom_site_label_3
_geom_angle
N1 C1 C2 122.5(2)
C3 C2 C1 118.6(2)
C2 C3 C4 119.85(19)
C3 C4 C5 119.2(2)
N1 C5 C4 120.98(19)
N1 C5 C6 114.46(16)
C4 C5 C6 124.6(2)
N2 C6 C7 121.70(19)
N2 C6 C5 114.54(18)
C7 C6 C5 123.76(18)
C8 C7 C6 119.4(2)
C7 C8 C9 118.7(2)
C10 C9 C8 119.1(2)
N2 C10 C9 122.9(2)
N3 C11 C12 122.93(19)
C11 C12 C13 119.1(2)
C12 C13 C14 118.9(2)
C13 C14 C15 119.5(2)
N3 C15 C14 121.77(19)
N3 C15 C16 114.57(17)
C14 C15 C16 123.59(18)
N4 C16 C17 121.64(19)
N4 C16 C15 114.61(16)
C17 C16 C15 123.73(18)
C18 C17 C16 119.39(19)
C17 C18 C19 119.22(18)
C20 C19 C18 118.8(2)
N4 C20 C19 122.70(19)
N5 C21 C22 122.2(2)
C23 C22 C21 119.15(19)
C22 C23 C24 119.5(2)
C23 C24 C25 118.8(2)
N5 C25 C24 121.62(17)
N5 C25 C26 114.18(17)
C24 C25 C26 124.12(19)
N6 C26 C27 110.40(16)
N6 C26 C25 116.78(18)
C27 C26 C25 132.80(19)
C26 C27 C28 103.54(18)
N7 C28 C27 110.49(17)
N7 C28 C29 117.07(17)
C27 C28 C29 132.44(19)
N8 C29 C30 121.49(18)
N8 C29 C28 113.63(17)
C30 C29 C28 124.80(18)
C31 C30 C29 119.4(2)
C30 C31 C32 119.1(2)
C33 C32 C31 119.04(19)
N8 C33 C32 122.3(2)
N9 C34 C35 122.72(19)
C36 C35 C34 118.4(2)
C37 C36 C35 119.8(2)
C38 C37 C36 118.9(2)
N9 C38 C37 121.79(18)
N9 C38 C39 114.68(17)
C37 C38 C39 123.37(18)
N10 C39 C40 120.16(19)
N10 C39 C38 112.63(17)
C40 C39 C38 127.12(19)
C41 C40 C39 118.3(2)
C40 C41 C42 120.89(19)
C43 C42 C41 118.6(2)
N10 C43 C42 119.9(2)
N10 C43 C44 113.48(16)
C42 C43 C44 126.60(19)
N11 C44 C45 121.35(19)
N11 C44 C43 115.22(17)
C45 C44 C43 123.42(18)
C46 C45 C44 119.5(2)
C45 C46 C47 119.3(2)
C48 C47 C46 118.7(2)
N11 C48 C47 122.72(19)
N12 C49 C50 178.9(2)
C1 N1 C5 118.91(17)
C1 N1 Ru1 125.00(15)
C5 N1 Ru1 116.09(13)
C10 N2 C6 118.16(18)
C10 N2 Ru1 126.15(14)
C6 N2 Ru1 115.62(13)
C11 N3 C15 117.79(18)
C11 N3 Ru1 125.56(13)
C15 N3 Ru1 116.24(13)
C20 N4 C16 118.17(16)
C20 N4 Ru1 126.14(13)
C16 N4 Ru1 115.35(13)
C21 N5 C25 118.59(17)
C21 N5 Ru1 126.56(14)
C25 N5 Ru1 114.82(12)
N7 N6 C26 107.88(16)
N7 N6 Ru1 136.82(13)
C26 N6 Ru1 111.73(12)
N6 N7 C28 107.66(15)
N6 N7 Ru2 136.51(13)
C28 N7 Ru2 110.41(12)
C33 N8 C29 118.56(18)
C33 N8 Ru2 125.95(14)
C29 N8 Ru2 115.45(12)
C34 N9 C38 118.09(17)
C34 N9 Ru2 128.10(14)
C38 N9 Ru2 113.54(13)
C43 N10 C39 122.06(17)
C43 N10 Ru2 118.67(13)
C39 N10 Ru2 118.92(13)
C48 N11 C44 118.36(17)
C48 N11 Ru2 128.88(13)
C44 N11 Ru2 112.75(13)
C49 N12 Ru2 166.95(17)
N1 Ru1 N2 79.14(7)
N1 Ru1 N3 96.59(6)
N2 Ru1 N3 86.17(7)
N1 Ru1 N4 174.61(7)
N2 Ru1 N4 98.65(6)
N3 Ru1 N4 78.31(6)
N1 Ru1 N5 89.24(6)
N2 Ru1 N5 94.80(6)
N3 Ru1 N5 174.17(6)
N4 Ru1 N5 95.85(6)
N1 Ru1 N6 98.83(7)
N2 Ru1 N6 172.52(6)
N3 Ru1 N6 101.24(6)
N4 Ru1 N6 83.99(6)
N5 Ru1 N6 77.93(6)
N10 Ru2 N12 83.52(7)
N10 Ru2 N8 97.37(7)
N12 Ru2 N8 177.92(7)
N10 Ru2 N9 79.29(6)
N12 Ru2 N9 92.88(7)
N8 Ru2 N9 89.14(7)
N10 Ru2 N11 79.83(7)
N12 Ru2 N11 88.60(7)
N8 Ru2 N11 89.71(6)
N9 Ru2 N11 158.76(6)
N10 Ru2 N7 172.25(7)
N12 Ru2 N7 100.90(6)
N8 Ru2 N7 78.02(6)
N9 Ru2 N7 106.65(6)
N11 Ru2 N7 93.84(6)
F6A P1A F2A 90.98(10)
F6A P1A F1A 90.88(10)
F2A P1A F1A 91.05(10)
F6A P1A F4A 89.89(9)
F2A P1A F4A 178.50(10)
F1A P1A F4A 90.16(9)
F6A P1A F3A 179.02(11)
F2A P1A F3A 89.88(9)
F1A P1A F3A 89.59(9)
F4A P1A F3A 89.25(8)
F6A P1A F5A 90.16(10)
F2A P1A F5A 89.29(10)
F1A P1A F5A 178.90(9)
F4A P1A F5A 89.49(9)
F3A P1A F5A 89.36(9)
F4B P1B F6B 90.99(9)
F4B P1B F1B 90.56(9)
F6B P1B F1B 90.41(9)
F4B P1B F3B 90.24(9)
F6B P1B F3B 90.30(8)
F1B P1B F3B 178.93(10)
F4B P1B F5B 89.82(8)
F6B P1B F5B 179.19(9)
F1B P1B F5B 89.56(8)
F3B P1B F5B 89.73(8)
F4B P1B F2B 179.27(10)
F6B P1B F2B 89.55(8)
F1B P1B F2B 89.94(9)
F3B P1B F2B 89.26(9)
F5B P1B F2B 89.64(8)
F5C P1C F4C 87.3(7)
F5C P1C F2C 86.6(7)
F4C P1C F2C 92.0(6)
F5C P1C F6C 96.9(8)
F4C P1C F6C 88.0(7)
F2C P1C F6C 176.4(9)
F5C P1C F1C 176.4(9)
F4C P1C F1C 93.8(8)
F2C P1C F1C 90.0(8)
F6C P1C F1C 86.5(8)
F5C P1C F3C 89.7(6)
F4C P1C F3C 176.7(9)
F2C P1C F3C 89.3(6)
F6C P1C F3C 90.9(6)
F1C P1C F3C 89.3(7)
F2' P1' F3' 93.1(6)
F2' P1' F5' 92.7(6)
F3' P1' F5' 91.1(7)
F2' P1' F6' 89.3(8)
F3' P1' F6' 176.4(10)
F5' P1' F6' 91.5(9)
F2' P1' F1' 90.3(7)
F3' P1' F1' 91.2(8)
F5' P1' F1' 176.1(9)
F6' P1' F1' 86.1(9)
F2' P1' F4' 177.9(8)
F3' P1' F4' 88.9(6)
F5' P1' F4' 87.8(6)
F6' P1' F4' 88.7(7)
F1' P1' F4' 89.1(8)
F2" P1" F3" 90.4(6)
F2" P1" F5" 95.7(7)
F3" P1" F5" 86.3(6)
F2" P1" F6" 90.1(7)
F3" P1" F6" 177.1(8)
F5" P1" F6" 96.5(8)
F2" P1" F4" 179.1(9)
F3" P1" F4" 89.7(7)
F5" P1" F4" 83.4(8)
F6" P1" F4" 89.9(7)
F2" P1" F1" 87.9(6)
F3" P1" F1" 91.8(7)
F5" P1" F1" 175.9(9)
F6" P1" F1" 85.4(8)
F4" P1" F1" 93.1(8)

loop_
_geom_bond_atom_site_label_1
_geom_bond_atom_site_label_2
_geom_bond_distance
C1 N1 1.349(3)
C1 C2 1.381(3)
C2 C3 1.380(4)
C3 C4 1.384(3)
C4 C5 1.390(3)
C5 N1 1.362(3)
C5 C6 1.471(3)
C6 N2 1.364(2)
C6 C7 1.387(3)
C7 C8 1.387(3)
C8 C9 1.391(3)
C9 C10 1.379(3)
C10 N2 1.343(2)
C11 N3 1.349(3)
C11 C12 1.382(3)
C12 C13 1.384(3)
C13 C14 1.384(3)
C14 C15 1.391(3)
C15 N3 1.364(2)
C15 C16 1.465(3)
C16 N4 1.367(2)
C16 C17 1.390(3)
C17 C18 1.380(3)
C18 C19 1.389(3)
C19 C20 1.389(3)
C20 N4 1.344(3)
C21 N5 1.351(2)
C21 C22 1.386(3)
C22 C23 1.378(3)
C23 C24 1.392(3)
C24 C25 1.394(3)
C25 N5 1.360(3)
C25 C26 1.449(3)
C26 N6 1.367(3)
C26 C27 1.389(3)
C27 C28 1.397(3)
C28 N7 1.363(3)
C28 C29 1.451(3)
C29 N8 1.363(3)
C29 C30 1.389(3)
C30 C31 1.379(3)
C31 C32 1.392(3)
C32 C33 1.381(3)
C33 N8 1.348(2)
C34 N9 1.343(2)
C34 C35 1.390(3)
C35 C36 1.387(3)
C36 C37 1.384(3)
C37 C38 1.384(3)
C38 N9 1.373(2)
C38 C39 1.478(3)
C39 N10 1.352(3)
C39 C40 1.390(3)
C40 C41 1.387(3)
C41 C42 1.392(3)
C42 C43 1.388(3)
C43 N10 1.351(2)
C43 C44 1.476(3)
C44 N11 1.372(2)
C44 C45 1.387(3)
C45 C46 1.382(3)
C46 C47 1.388(3)
C47 C48 1.387(3)
C48 N11 1.343(3)
C49 N12 1.140(3)
C49 C50 1.460(3)
N1 Ru1 2.0382(15)
N2 Ru1 2.0460(17)
N3 Ru1 2.0591(17)
N4 Ru1 2.0715(15)
N5 Ru1 2.0812(17)
N6 N7 1.355(2)
N6 Ru1 2.0956(17)
N7 Ru2 2.1150(16)
N8 Ru2 2.0562(17)
N9 Ru2 2.0660(17)
N10 Ru2 1.9631(16)
N11 Ru2 2.0850(16)
N12 Ru2 2.0404(18)
F1A P1A 1.5976(18)
F2A P1A 1.5954(17)
F3A P1A 1.6123(14)
F4A P1A 1.6063(15)
F5A P1A 1.6125(18)
F6A P1A 1.5913(16)
F1B P1B 1.6080(15)
F2B P1B 1.6128(15)
F3B P1B 1.6093(15)
F4B P1B 1.5904(15)
F5B P1B 1.6096(15)
F6B P1B 1.5953(15)
F1C P1C 1.604(10)
F4C P1C 1.588(10)
F2C P1C 1.592(9)
F3C P1C 1.608(10)
F5C P1C 1.582(9)
F6C P1C 1.600(10)
F1' P1' 1.614(10)
F2' P1' 1.572(9)
F3' P1' 1.588(10)
F4' P1' 1.628(9)
F5' P1' 1.599(10)
F6' P1' 1.610(11)
F1" P1" 1.624(9)
F2" P1" 1.576(10)
F3" P1" 1.605(11)
F4" P1" 1.612(11)
F5" P1" 1.606(9)
F6" P1" 1.611(11)

loop_
_geom_torsion_atom_site_label_1
_geom_torsion_atom_site_label_2
_geom_torsion_atom_site_label_3
_geom_torsion_atom_site_label_4
_geom_torsion
N1 C1 C2 C3 0.2(3)
C1 C2 C3 C4 0.6(3)
C2 C3 C4 C5 -0.8(3)
C3 C4 C5 N1 0.3(3)
C3 C4 C5 C6 -179.4(2)
N1 C5 C6 N2 2.2(3)
C4 C5 C6 N2 -178.11(19)
N1 C5 C6 C7 -178.24(19)
C4 C5 C6 C7 1.5(3)
N2 C6 C7 C8 -0.4(3)
C5 C6 C7 C8 -180.0(2)
C6 C7 C8 C9 1.6(3)
C7 C8 C9 C10 -1.4(3)
C8 C9 C10 N2 0.0(3)
N3 C11 C12 C13 1.4(3)
C11 C12 C13 C14 0.3(4)
C12 C13 C14 C15 -1.1(3)
C13 C14 C15 N3 0.3(3)
C13 C14 C15 C16 177.0(2)
N3 C15 C16 N4 8.9(3)
C14 C15 C16 N4 -168.0(2)
N3 C15 C16 C17 -172.76(19)
C14 C15 C16 C17 10.3(3)
N4 C16 C17 C18 2.3(3)
C15 C16 C17 C18 -175.95(19)
C16 C17 C18 C19 0.8(3)
C17 C18 C19 C20 -2.9(3)
C18 C19 C20 N4 2.2(3)
N5 C21 C22 C23 -1.2(3)
C21 C22 C23 C24 3.5(3)
C22 C23 C24 C25 -1.9(3)
C23 C24 C25 N5 -2.2(3)
C23 C24 C25 C26 174.22(18)
N5 C25 C26 N6 7.4(2)
C24 C25 C26 N6 -169.30(17)
N5 C25 C26 C27 -174.50(19)
C24 C25 C26 C27 8.8(3)
N6 C26 C27 C28 0.4(2)
C25 C26 C27 C28 -177.78(19)
C26 C27 C28 N7 0.6(2)
C26 C27 C28 C29 -179.65(19)
N7 C28 C29 N8 9.5(2)
C27 C28 C29 N8 -170.31(19)
N7 C28 C29 C30 -167.29(18)
C27 C28 C29 C30 12.9(3)
N8 C29 C30 C31 -3.5(3)
C28 C29 C30 C31 173.05(19)
C29 C30 C31 C32 0.4(3)
C30 C31 C32 C33 2.0(3)
C31 C32 C33 N8 -1.4(3)
N9 C34 C35 C36 -0.9(4)
C34 C35 C36 C37 3.6(4)
C35 C36 C37 C38 -1.4(4)
C36 C37 C38 N9 -3.6(4)
C36 C37 C38 C39 171.4(2)
N9 C38 C39 N10 1.6(3)
C37 C38 C39 N10 -173.7(2)
N9 C38 C39 C40 178.3(2)
C37 C38 C39 C40 2.9(4)
N10 C39 C40 C41 1.1(3)
C38 C39 C40 C41 -175.3(2)
C39 C40 C41 C42 -2.1(3)
C40 C41 C42 C43 0.8(3)
C41 C42 C43 N10 1.5(3)
C41 C42 C43 C44 -176.3(2)
N10 C43 C44 N11 -2.0(3)
C42 C43 C44 N11 176.0(2)
N10 C43 C44 C45 179.0(2)
C42 C43 C44 C45 -3.0(3)
N11 C44 C45 C46 0.2(3)
C43 C44 C45 C46 179.2(2)
C44 C45 C46 C47 0.4(4)
C45 C46 C47 C48 -0.6(4)
C46 C47 C48 N11 0.2(4)
C2 C1 N1 C5 -0.6(3)
C2 C1 N1 Ru1 178.52(16)
C4 C5 N1 C1 0.4(3)
C6 C5 N1 C1 -179.87(17)
C4 C5 N1 Ru1 -178.85(16)
C6 C5 N1 Ru1 0.9(2)
C9 C10 N2 C6 1.3(3)
C9 C10 N2 Ru1 -175.65(16)
C7 C6 N2 C10 -1.0(3)
C5 C6 N2 C10 178.59(17)
C7 C6 N2 Ru1 176.20(16)
C5 C6 N2 Ru1 -4.2(2)
C12 C11 N3 C15 -2.3(3)
C12 C11 N3 Ru1 -174.64(17)
C14 C15 N3 C11 1.4(3)
C16 C15 N3 C11 -175.58(17)
C14 C15 N3 Ru1 174.47(16)
C16 C15 N3 Ru1 -2.5(2)
C19 C20 N4 C16 0.8(3)
C19 C20 N4 Ru1 -172.11(16)
C17 C16 N4 C20 -3.1(3)
C15 C16 N4 C20 175.32(17)
C17 C16 N4 Ru1 170.59(15)
C15 C16 N4 Ru1 -11.0(2)
C22 C21 N5 C25 -2.9(3)
C22 C21 N5 Ru1 175.01(14)
C24 C25 N5 C21 4.6(3)
C26 C25 N5 C21 -172.19(16)
C24 C25 N5 Ru1 -173.55(14)
C26 C25 N5 Ru1 9.66(19)
C27 C26 N6 N7 -1.2(2)
C25 C26 N6 N7 177.28(15)
C27 C26 N6 Ru1 161.20(12)
C25 C26 N6 Ru1 -20.3(2)
C26 N6 N7 C28 1.55(19)
Ru1 N6 N7 C28 -154.26(14)
C26 N6 N7 Ru2 -148.61(15)
Ru1 N6 N7 Ru2 55.6(3)
C27 C28 N7 N6 -1.3(2)
C29 C28 N7 N6 178.84(15)
C27 C28 N7 Ru2 157.24(12)
C29 C28 N7 Ru2 -22.6(2)
C32 C33 N8 C29 -1.6(3)
C32 C33 N8 Ru2 175.82(15)
C30 C29 N8 C33 4.1(3)
C28 C29 N8 C33 -172.81(17)
C30 C29 N8 Ru2 -173.63(15)
C28 C29 N8 Ru2 9.5(2)
C35 C34 N9 C38 -3.9(3)
C35 C34 N9 Ru2 -177.54(17)
C37 C38 N9 C34 6.3(3)
C39 C38 N9 C34 -169.15(18)
C37 C38 N9 Ru2 -179.22(18)
C39 C38 N9 Ru2 5.4(2)
C42 C43 N10 C39 -2.6(3)
C44 C43 N10 C39 175.48(18)
C42 C43 N10 Ru2 -175.87(16)
C44 C43 N10 Ru2 2.3(2)
C40 C39 N10 C43 1.3(3)
C38 C39 N10 C43 178.21(18)
C40 C39 N10 Ru2 174.53(15)
C38 C39 N10 Ru2 -8.6(2)
C47 C48 N11 C44 0.4(3)
C47 C48 N11 Ru2 179.77(16)
C45 C44 N11 C48 -0.6(3)
C43 C44 N11 C48 -179.71(18)
C45 C44 N11 Ru2 179.90(16)
C43 C44 N11 Ru2 0.8(2)
